data_2209230
loop_
_publ_author_name
'Ming-Yi Cai'
'Zhong Li'
'Gong-Hua Song'
'Tao Yu'
'Ying-Li Wu'

_publ_section_title
;
 1-(6-Chloropyridin-3-ylmethyl)-1<i>H</i>-benzimidazole
;
_journal_coeditor_code JH2015
_journal_issue 6
_journal_name_full 'Acta Crystallographica Section E'
_journal_page_first o2374
_journal_page_last o2376
_journal_paper_doi 10.1107/S1600536806017909
_journal_volume 62
_journal_year 2006
_chemical_formula_iupac 'C13 H10 Cl N3'
_chemical_formula_moiety 'C13 H10 Cl N3'
_chemical_formula_sum 'C13 H10 Cl N3'
_chemical_formula_weight 243.69
_chemical_name_systematic
;
1-(6-Chloropyridin-3-ylmethyl)-1H-benzoimidazole
;
_space_group_IT_number 19
_symmetry_cell_setting orthorhombic
_symmetry_space_group_name_Hall 'P 2ac 2ab'
_symmetry_space_group_name_H-M 'P 21 21 21'
_atom_sites_solution_hydrogens geom
_atom_sites_solution_primary direct
_atom_sites_solution_secondary difmap
_audit_creation_method SHELXL-97
_cell_angle_alpha 90.00
_cell_angle_beta 90.00
_cell_angle_gamma 90.00
_cell_formula_units_Z 4
_cell_length_a 8.390(5)
_cell_length_b 11.547(7)
_cell_length_c 11.737(7)
_cell_measurement_reflns_used 2063
_cell_measurement_temperature 298(2)
_cell_measurement_theta_max 23.59
_cell_measurement_theta_min 2.47
_cell_volume 1137.1(12)
_computing_cell_refinement 'SAINT (Bruker, 2002)'
_computing_data_collection 'SMART (Bruker, 2002)'
_computing_data_reduction SAINT
_computing_molecular_graphics 'XP (Bruker, 2002)'
_computing_publication_material SHELXL97
_computing_structure_refinement 'SHELXL97 (Sheldrick, 1997)'
_computing_structure_solution 'SHELXS97 (Sheldrick, 1997)'
_diffrn_ambient_temperature 298(2)
_diffrn_measured_fraction_theta_full 0.999
_diffrn_measured_fraction_theta_max 0.999
_diffrn_measurement_device_type 'Bruker SMART CCD area-detector'
_diffrn_measurement_method '\f and \w'
_diffrn_radiation_monochromator graphite
_diffrn_radiation_source 'fine-focus sealed tube'
_diffrn_radiation_type MoK\a
_diffrn_radiation_wavelength 0.71073
_diffrn_reflns_av_R_equivalents 0.0262
_diffrn_reflns_av_sigmaI/netI 0.0275
_diffrn_reflns_limit_h_max 9
_diffrn_reflns_limit_h_min -10
_diffrn_reflns_limit_k_max 11
_diffrn_reflns_limit_k_min -13
_diffrn_reflns_limit_l_max 14
_diffrn_reflns_limit_l_min -11
_diffrn_reflns_number 5749
_diffrn_reflns_theta_full 25.30
_diffrn_reflns_theta_max 25.30
_diffrn_reflns_theta_min 2.47
_diffrn_standards_number 0
_exptl_absorpt_coefficient_mu 0.314
_exptl_absorpt_correction_T_max 0.9753
_exptl_absorpt_correction_T_min 0.8588
_exptl_absorpt_correction_type multi-scan
_exptl_absorpt_process_details '(SADABS; Bruker, 2002)'
_exptl_crystal_colour 'light yellow'
_exptl_crystal_density_diffrn 1.424
_exptl_crystal_density_method 'not measured'
_exptl_crystal_description rectangular
_exptl_crystal_F_000 504
_exptl_crystal_size_max 0.50
_exptl_crystal_size_mid 0.20
_exptl_crystal_size_min 0.08
_refine_diff_density_max 0.175
_refine_diff_density_min -0.159
_refine_ls_abs_structure_details 'Flack (1983)'
_refine_ls_abs_structure_Flack 0.10(9)
_refine_ls_extinction_method none
_refine_ls_goodness_of_fit_ref 1.044
_refine_ls_hydrogen_treatment constr
_refine_ls_matrix_type full
_refine_ls_number_parameters 154
_refine_ls_number_reflns 2063
_refine_ls_number_restraints 0
_refine_ls_restrained_S_all 1.044
_refine_ls_R_factor_all 0.0434
_refine_ls_R_factor_gt 0.0370
_refine_ls_shift/su_max 0.001
_refine_ls_shift/su_mean 0.000
_refine_ls_structure_factor_coef Fsqd
_refine_ls_weighting_details 'calc w=1/[\s^2^(Fo^2^)+(0.0501P)^2^] where P=(Fo^2^+2Fc^2^)/3'
_refine_ls_weighting_scheme calc
_refine_ls_wR_factor_gt 0.0890
_refine_ls_wR_factor_ref 0.0919
_reflns_number_gt 1821
_reflns_number_total 2063
_reflns_threshold_expression I>2\s(I)
_cod_data_source_file jh2015.cif
_cod_data_source_block I
_cod_original_cell_volume 1137.0(12)
_cod_database_code 2209230
_cod_database_fobs_code 2209230

loop_
_symmetry_equiv_pos_as_xyz
'x, y, z'
'-x+1/2, -y, z+1/2'
'-x, y+1/2, -z+1/2'
'x+1/2, -y+1/2, -z'

loop_
_atom_site_type_symbol
_atom_site_label
_atom_site_fract_x
_atom_site_fract_y
_atom_site_fract_z
_atom_site_U_iso_or_equiv
_atom_site_adp_type
_atom_site_calc_flag
_atom_site_refinement_flags
_atom_site_occupancy
C C1 0.1529(3) 0.3689(2) 0.2687(2) 0.0677(6) Uani d . 1
H H1 0.2320 0.3202 0.2407 0.081 Uiso calc R 1
C C2 0.1363(3) 0.47508(18) 0.21879(18) 0.0538(5) Uani d . 1
C C3 0.0191(3) 0.5449(2) 0.2620(2) 0.0679(7) Uani d . 1
H H3 0.0032 0.6182 0.2312 0.081 Uiso calc R 1
C C4 -0.0747(3) 0.50794(19) 0.3497(2) 0.0674(7) Uani d . 1
H H4 -0.1551 0.5545 0.3793 0.081 Uiso calc R 1
C C5 -0.0459(3) 0.40041(19) 0.39222(19) 0.0583(6) Uani d . 1
C C6 0.2372(3) 0.5109(2) 0.11923(19) 0.0657(6) Uani d . 1
H H6A 0.2506 0.5943 0.1203 0.079 Uiso calc R 1
H H6B 0.3418 0.4759 0.1263 0.079 Uiso calc R 1
C C7 0.0549(3) 0.53523(19) -0.0483(2) 0.0630(6) Uani d . 1
H H7 0.0204 0.6089 -0.0279 0.076 Uiso calc R 1
C C8 0.0800(2) 0.37626(18) -0.13498(17) 0.0508(5) Uani d . 1
C C9 0.0703(3) 0.2828(2) -0.20891(18) 0.0648(6) Uani d . 1
H H9 0.0024 0.2846 -0.2716 0.078 Uiso calc R 1
C C10 0.1626(3) 0.1885(2) -0.1872(2) 0.0709(7) Uani d . 1
H H10 0.1557 0.1243 -0.2348 0.085 Uiso calc R 1
C C11 0.2661(3) 0.1865(2) -0.09606(19) 0.0716(7) Uani d . 1
H H11 0.3294 0.1214 -0.0845 0.086 Uiso calc R 1
C C12 0.2785(3) 0.2774(2) -0.02219(18) 0.0611(6) Uani d . 1
H H12 0.3481 0.2756 0.0394 0.073 Uiso calc R 1
C C13 0.1834(2) 0.37158(16) -0.04323(16) 0.0461(5) Uani d . 1
Cl Cl1 -0.16380(9) 0.34813(6) 0.50232(5) 0.0861(3) Uani d . 1
N N1 0.0636(3) 0.33014(16) 0.35478(16) 0.0692(5) Uani d . 1
N N2 0.16685(19) 0.47658(14) 0.01133(14) 0.0514(4) Uani d . 1
N N3 -0.0001(2) 0.48047(18) -0.13569(17) 0.0668(5) Uani d . 1

loop_
_atom_site_aniso_label
_atom_site_aniso_U_11
_atom_site_aniso_U_22
_atom_site_aniso_U_33
_atom_site_aniso_U_12
_atom_site_aniso_U_13
_atom_site_aniso_U_23
C1 0.0614(14) 0.0762(16) 0.0654(14) 0.0193(13) -0.0054(12) -0.0104(12)
C2 0.0517(13) 0.0567(13) 0.0530(12) -0.0067(11) -0.0117(10) -0.0123(10)
C3 0.0762(16) 0.0498(13) 0.0777(17) 0.0022(12) 0.0071(14) -0.0045(11)
C4 0.0707(15) 0.0580(13) 0.0735(17) 0.0098(12) 0.0122(13) -0.0024(11)
C5 0.0593(14) 0.0641(14) 0.0517(13) 0.0029(11) -0.0098(11) -0.0029(10)
C6 0.0586(14) 0.0714(14) 0.0671(14) -0.0125(11) -0.0022(12) -0.0179(12)
C7 0.0592(14) 0.0523(12) 0.0775(17) 0.0023(11) 0.0038(13) 0.0136(11)
C8 0.0414(11) 0.0659(12) 0.0451(11) -0.0106(10) 0.0013(9) 0.0124(9)
C9 0.0562(14) 0.0994(18) 0.0387(12) -0.0266(14) 0.0027(10) -0.0017(12)
C10 0.0798(17) 0.0737(16) 0.0593(15) -0.0147(14) 0.0149(13) -0.0181(11)
C11 0.0841(18) 0.0620(15) 0.0686(16) 0.0140(13) 0.0142(13) -0.0053(11)
C12 0.0628(14) 0.0704(14) 0.0502(13) 0.0103(11) -0.0035(11) 0.0006(10)
C13 0.0428(11) 0.0536(12) 0.0419(10) -0.0046(9) 0.0007(8) 0.0038(8)
Cl1 0.0889(5) 0.0966(5) 0.0727(4) 0.0160(4) 0.0108(4) 0.0248(4)
N1 0.0748(13) 0.0693(12) 0.0634(12) 0.0202(11) -0.0021(11) 0.0077(10)
N2 0.0489(9) 0.0527(9) 0.0526(10) -0.0037(8) -0.0038(9) -0.0017(8)
N3 0.0584(11) 0.0768(13) 0.0651(13) -0.0011(10) -0.0078(10) 0.0184(11)

loop_
_atom_type_symbol
_atom_type_description
_atom_type_scat_dispersion_real
_atom_type_scat_dispersion_imag
_atom_type_scat_source
C C 0.0033 0.0016 'International Tables Vol C Tables 4.2.6.8 and 6.1.1.4'
H H 0.0000 0.0000 'International Tables Vol C Tables 4.2.6.8 and 6.1.1.4'
N N 0.0061 0.0033 'International Tables Vol C Tables 4.2.6.8 and 6.1.1.4'
Cl Cl 0.1484 0.1585 'International Tables Vol C Tables 4.2.6.8 and 6.1.1.4'

loop_
_geom_angle_atom_site_label_1
_geom_angle_atom_site_label_2
_geom_angle_atom_site_label_3
_geom_angle
_geom_angle_publ_flag
N1 C1 C2 124.6(2) yes
N1 C1 H1 117.7 ?
C2 C1 H1 117.7 ?
C1 C2 C3 116.3(2) yes
C1 C2 C6 121.6(2) yes
C3 C2 C6 122.1(2) yes
C4 C3 C2 120.6(2) yes
C4 C3 H3 119.7 ?
C2 C3 H3 119.7 ?
C5 C4 C3 117.4(2) yes
C5 C4 H4 121.3 ?
C3 C4 H4 121.3 ?
N1 C5 C4 124.8(2) yes
N1 C5 Cl1 115.88(18) yes
C4 C5 Cl1 119.30(19) yes
N2 C6 C2 112.03(18) yes
N2 C6 H6A 109.2 ?
C2 C6 H6A 109.2 ?
N2 C6 H6B 109.2 ?
C2 C6 H6B 109.2 ?
H6A C6 H6B 107.9 ?
N3 C7 N2 114.5(2) yes
N3 C7 H7 122.8 ?
N2 C7 H7 122.8 ?
N3 C8 C13 110.15(18) yes
N3 C8 C9 130.3(2) yes
C13 C8 C9 119.6(2) yes
C10 C9 C8 118.2(2) yes
C10 C9 H9 120.9 ?
C8 C9 H9 120.9 ?
C9 C10 C11 121.2(2) yes
C9 C10 H10 119.4 ?
C11 C10 H10 119.4 ?
C12 C11 C10 121.8(2) yes
C12 C11 H11 119.1 ?
C10 C11 H11 119.1 ?
C11 C12 C13 116.8(2) yes
C11 C12 H12 121.6 ?
C13 C12 H12 121.6 ?
C12 C13 N2 132.26(19) yes
C12 C13 C8 122.40(19) yes
N2 C13 C8 105.33(17) yes
C5 N1 C1 116.2(2) yes
C7 N2 C13 105.67(18) yes
C7 N2 C6 126.6(2) yes
C13 N2 C6 127.17(18) yes
C7 N3 C8 104.37(18) yes

loop_
_geom_bond_atom_site_label_1
_geom_bond_atom_site_label_2
_geom_bond_distance
_geom_bond_publ_flag
C1 N1 1.335(3) yes
C1 C2 1.366(3) yes
C1 H1 0.9300 ?
C2 C3 1.369(3) yes
C2 C6 1.501(3) yes
C3 C4 1.364(3) yes
C3 H3 0.9300 ?
C4 C5 1.360(3) yes
C4 H4 0.9300 ?
C5 N1 1.302(3) yes
C5 Cl1 1.736(2) yes
C6 N2 1.452(3) yes
C6 H6A 0.9700 ?
C6 H6B 0.9700 ?
C7 N3 1.291(3) yes
C7 N2 1.353(3) yes
C7 H7 0.9300 ?
C8 N3 1.378(3) yes
C8 C13 1.383(3) yes
C8 C9 1.387(3) yes
C9 C10 1.360(3) yes
C9 H9 0.9300 ?
C10 C11 1.379(4) yes
C10 H10 0.9300 ?
C11 C12 1.366(3) yes
C11 H11 0.9300 ?
C12 C13 1.371(3) yes
C12 H12 0.9300 ?
C13 N2 1.378(3) yes

loop_
_geom_hbond_atom_site_label_D
_geom_hbond_atom_site_label_H
_geom_hbond_atom_site_label_A
_geom_hbond_site_symmetry_A
_geom_hbond_distance_DH
_geom_hbond_distance_HA
_geom_hbond_distance_DA
_geom_hbond_angle_DHA
C3 H3 N1 3 0.93 2.71 3.634(4) 176
C10 H10 N3 3_544 0.93 2.60 3.457(3) 153

loop_
_cod_related_entry_id
_cod_related_entry_database
_cod_related_entry_code
1 ChemSpider 16823699
